data_7238951
loop_
_publ_author_name
'Mahanta, Sanjeev P.'
'Panda, Pradeepta K.'

_publ_section_title
;
 Condensation of cyclohexanediones with pyrrole under acidic conditions:
 unusual products and interesting structural features
;
_journal_issue 18
_journal_name_full 'RSC Adv.'
_journal_page_first 6614
_journal_paper_doi 10.1039/C3RA40208H
_journal_volume 3
_journal_year 2013
_chemical_formula_sum 'C14 H16 N2 O'
_chemical_formula_weight 228.29
_space_group_IT_number 60
_space_group_name_Hall '-P 2n 2ab'
_space_group_name_H-M_alt 'P b c n'
_symmetry_cell_setting orthorhombic
_symmetry_space_group_name_H-M 'P b c n'
_atom_sites_solution_hydrogens geom
_atom_sites_solution_primary direct
_atom_sites_solution_secondary difmap
_audit_creation_method SHELXL-97
_cell_angle_alpha 90.00
_cell_angle_beta 90.00
_cell_angle_gamma 90.00
_cell_formula_units_Z 8
_cell_length_a 16.4455(8)
_cell_length_b 7.7792(3)
_cell_length_c 18.8199(9)
_cell_measurement_reflns_used 1732
_cell_measurement_temperature 293(2)
_cell_measurement_theta_max 28.8505
_cell_measurement_theta_min 2.6977
_cell_volume 2407.68(19)
_computing_cell_refinement CrysAlisPro
_computing_data_collection CrysAlisPro
_computing_data_reduction CrysAlisPro
_computing_molecular_graphics 'Bruker SHELXTL'
_computing_publication_material 'Bruker SHELXTL'
_computing_structure_refinement 'SHELXL-97 (Sheldrick, 1997)'
_computing_structure_solution 'SHELXS-97 (Sheldrick, 1990)'
_diffrn_ambient_temperature 293(2)
_diffrn_measured_fraction_theta_full 0.868
_diffrn_measured_fraction_theta_max 0.868
_diffrn_measurement_device_type 'Xcalibur, Eos, Gemini'
_diffrn_measurement_method '\w scans'
_diffrn_radiation_monochromator graphite
_diffrn_radiation_source 'fine-focus sealed tube'
_diffrn_radiation_type MoK\a
_diffrn_radiation_wavelength 0.71073
_diffrn_reflns_av_R_equivalents 0.0351
_diffrn_reflns_av_sigmaI/netI 0.0610
_diffrn_reflns_limit_h_max 12
_diffrn_reflns_limit_h_min -22
_diffrn_reflns_limit_k_max 10
_diffrn_reflns_limit_k_min -9
_diffrn_reflns_limit_l_max 25
_diffrn_reflns_limit_l_min -12
_diffrn_reflns_number 6605
_diffrn_reflns_theta_full 28.92
_diffrn_reflns_theta_max 28.92
_diffrn_reflns_theta_min 2.90
_exptl_absorpt_coefficient_mu 0.081
_exptl_absorpt_correction_T_max 0.9912
_exptl_absorpt_correction_T_min 0.9888
_exptl_absorpt_correction_type multi-scan
_exptl_absorpt_process_details 'SCALE3 ABSPACK'
_exptl_crystal_colour colorless
_exptl_crystal_density_diffrn 1.260
_exptl_crystal_density_method 'not measured'
_exptl_crystal_description block
_exptl_crystal_F_000 976
_exptl_crystal_size_max 0.14
_exptl_crystal_size_mid 0.12
_exptl_crystal_size_min 0.11
_refine_diff_density_max 0.131
_refine_diff_density_min -0.182
_refine_diff_density_rms 0.039
_refine_ls_extinction_method none
_refine_ls_goodness_of_fit_ref 1.002
_refine_ls_hydrogen_treatment mixed
_refine_ls_matrix_type full
_refine_ls_number_parameters 162
_refine_ls_number_reflns 2766
_refine_ls_number_restraints 0
_refine_ls_restrained_S_all 1.002
_refine_ls_R_factor_all 0.1170
_refine_ls_R_factor_gt 0.0587
_refine_ls_shift/su_max 0.001
_refine_ls_shift/su_mean 0.000
_refine_ls_structure_factor_coef Fsqd
_refine_ls_weighting_details 'calc w=1/[\s^2^(Fo^2^)+(0.0460P)^2^+0.1422P] where P=(Fo^2^+2Fc^2^)/3'
_refine_ls_weighting_scheme calc
_refine_ls_wR_factor_gt 0.1060
_refine_ls_wR_factor_ref 0.1285
_reflns_number_gt 1568
_reflns_number_total 2766
_reflns_threshold_expression >2sigma(I)
_cod_data_source_file c3ra40208h.txt
_cod_data_source_block sanjib_s2
_cod_depositor_comments
;
The following automatic conversions were performed:

data item '_symmetry_cell_setting' value 'Orthorhombic' was changed
to 'orthorhombic' in accordance with the
/home/saulius/struct/COD-crude-data/automatic-downloads/DataCite-retrospective/RSC/depositions/lib/dictionaries/cif_core.dic
dictionary named 'cif_core.dic' version 2.4.2 last updated on
2011-04-26.

Automatic conversion script
Id: cif_fix_values 6909 2019-04-08 15:41:33Z antanas 
;
_cod_original_sg_symbol_H-M 'Pbcn '
_cod_database_code 7238951

loop_
_symmetry_equiv_pos_as_xyz
'x, y, z'
'-x+1/2, -y+1/2, z+1/2'
'-x, y, -z+1/2'
'x+1/2, -y+1/2, -z'
'-x, -y, -z'
'x-1/2, y-1/2, -z-1/2'
'x, -y, z-1/2'
'-x-1/2, y-1/2, z'

loop_
_atom_site_label
_atom_site_type_symbol
_atom_site_fract_x
_atom_site_fract_y
_atom_site_fract_z
_atom_site_U_iso_or_equiv
_atom_site_adp_type
_atom_site_occupancy
_atom_site_symmetry_multiplicity
_atom_site_calc_flag
_atom_site_refinement_flags
N1 N 1.10048(11) 0.7294(2) 0.11236(10) 0.0439(5) Uani 1 1 d .
C9 C 0.92567(12) 0.8626(2) 0.14655(10) 0.0340(5) Uani 1 1 d .
C4 C 1.03056(12) 0.6380(2) 0.12437(10) 0.0359(5) Uani 1 1 d .
O1 O 0.86089(10) 0.93335(17) -0.04589(8) 0.0592(5) Uani 1 1 d .
N2 N 0.90792(13) 0.8469(2) 0.21696(10) 0.0550(6) Uani 1 1 d .
C5 C 0.94840(12) 0.7071(2) 0.10223(10) 0.0345(5) Uani 1 1 d .
C14 C 0.86893(13) 0.8086(2) -0.00723(11) 0.0434(5) Uani 1 1 d .
C11 C 0.95042(12) 0.7603(2) 0.02282(10) 0.0404(5) Uani 1 1 d .
H11A H 0.9870 0.8572 0.0175 0.049 Uiso 1 1 calc R
H11B H 0.9724 0.6657 -0.0047 0.049 Uiso 1 1 calc R
C10 C 0.88279(12) 0.5669(2) 0.11062(11) 0.0427(5) Uani 1 1 d .
H10A H 0.8979 0.4673 0.0826 0.051 Uiso 1 1 calc R
H10B H 0.8801 0.5316 0.1600 0.051 Uiso 1 1 calc R
C7 C 0.89100(14) 1.1188(2) 0.19240(12) 0.0513(6) Uani 1 1 d .
H7 H 0.8797 1.2356 0.1963 0.062 Uiso 1 1 calc R
C2 C 1.13780(14) 0.4946(3) 0.16900(13) 0.0527(6) Uani 1 1 d .
H2 H 1.1691 0.4111 0.1914 0.063 Uiso 1 1 calc R
C12 C 0.79996(13) 0.6294(2) 0.08720(11) 0.0493(6) Uani 1 1 d .
H12A H 0.7829 0.7230 0.1178 0.059 Uiso 1 1 calc R
H12B H 0.7609 0.5368 0.0923 0.059 Uiso 1 1 calc R
C8 C 0.91489(13) 1.0320(2) 0.13015(11) 0.0455(6) Uani 1 1 d .
H8 H 0.9221 1.0815 0.0856 0.055 Uiso 1 1 calc R
C1 C 1.16564(14) 0.6431(3) 0.13943(12) 0.0523(6) Uani 1 1 d .
H1 H 1.2195 0.6792 0.1380 0.063 Uiso 1 1 calc R
C3 C 1.05302(14) 0.4907(2) 0.15954(12) 0.0467(6) Uani 1 1 d .
H3 H 1.0182 0.4037 0.1745 0.056 Uiso 1 1 calc R
C13 C 0.80002(14) 0.6913(3) 0.01000(12) 0.0564(6) Uani 1 1 d .
H13A H 0.8025 0.5921 -0.0211 0.068 Uiso 1 1 calc R
H13B H 0.7493 0.7506 0.0005 0.068 Uiso 1 1 calc R
C6 C 0.88748(15) 1.0038(2) 0.24473(12) 0.0569(6) Uani 1 1 d .
H6 H 0.8736 1.0261 0.2917 0.068 Uiso 1 1 calc R
H1A H 1.1022(12) 0.832(2) 0.0918(11) 0.050(6) Uiso 1 1 d .
H2A H 0.9103(13) 0.751(3) 0.2409(14) 0.079(8) Uiso 1 1 d .

loop_
_atom_site_aniso_label
_atom_site_aniso_U_11
_atom_site_aniso_U_22
_atom_site_aniso_U_33
_atom_site_aniso_U_23
_atom_site_aniso_U_13
_atom_site_aniso_U_12
N1 0.0474(11) 0.0392(9) 0.0449(11) 0.0049(8) 0.0028(10) 0.0003(9)
C9 0.0368(11) 0.0322(8) 0.0330(11) 0.0026(9) 0.0025(10) 0.0008(8)
C4 0.0440(12) 0.0306(8) 0.0331(11) -0.0009(8) 0.0073(11) 0.0021(9)
O1 0.0683(11) 0.0537(8) 0.0557(10) 0.0199(8) -0.0062(9) 0.0012(8)
N2 0.0913(16) 0.0385(9) 0.0351(10) 0.0059(8) 0.0089(11) 0.0146(10)
C5 0.0424(11) 0.0278(8) 0.0332(11) 0.0036(8) 0.0054(10) -0.0004(8)
C14 0.0597(14) 0.0384(10) 0.0321(11) -0.0004(9) 0.0005(12) -0.0001(10)
C11 0.0509(12) 0.0361(9) 0.0344(12) 0.0027(9) 0.0051(11) 0.0008(9)
C10 0.0537(13) 0.0313(9) 0.0431(12) 0.0029(9) 0.0040(12) -0.0031(9)
C7 0.0678(15) 0.0304(9) 0.0556(14) -0.0050(10) 0.0060(14) 0.0051(10)
C2 0.0580(15) 0.0507(12) 0.0492(14) 0.0059(11) 0.0034(13) 0.0199(11)
C12 0.0481(13) 0.0400(10) 0.0598(15) 0.0054(11) 0.0003(13) -0.0125(9)
C8 0.0645(15) 0.0311(9) 0.0408(12) 0.0042(9) 0.0079(12) -0.0009(10)
C1 0.0447(13) 0.0642(14) 0.0482(14) -0.0027(12) 0.0033(12) 0.0092(12)
C3 0.0524(13) 0.0382(10) 0.0493(13) 0.0089(10) 0.0098(13) 0.0053(10)
C13 0.0600(15) 0.0529(12) 0.0565(15) 0.0052(11) -0.0125(14) -0.0114(11)
C6 0.0897(18) 0.0443(11) 0.0369(12) -0.0060(10) 0.0056(14) 0.0175(12)

loop_
_atom_type_symbol
_atom_type_description
_atom_type_scat_dispersion_real
_atom_type_scat_dispersion_imag
_atom_type_scat_source
C C 0.0033 0.0016 'International Tables Vol C Tables 4.2.6.8 and 6.1.1.4'
H H 0.0000 0.0000 'International Tables Vol C Tables 4.2.6.8 and 6.1.1.4'
N N 0.0061 0.0033 'International Tables Vol C Tables 4.2.6.8 and 6.1.1.4'
O O 0.0106 0.0060 'International Tables Vol C Tables 4.2.6.8 and 6.1.1.4'

loop_
_geom_angle_atom_site_label_1
_geom_angle_atom_site_label_2
_geom_angle_atom_site_label_3
_geom_angle
C1 N1 C4 110.02(17)
C1 N1 H1A 125.5(13)
C4 N1 H1A 124.4(13)
N2 C9 C8 106.19(17)
N2 C9 C5 121.07(16)
C8 C9 C5 132.68(18)
N1 C4 C3 106.65(18)
N1 C4 C5 121.31(15)
C3 C4 C5 132.00(18)
C9 N2 C6 110.09(17)
C9 N2 H2A 124.8(16)
C6 N2 H2A 125.1(16)
C4 C5 C9 110.62(16)
C4 C5 C10 110.21(14)
C9 C5 C10 109.60(16)
C4 C5 C11 109.95(16)
C9 C5 C11 108.80(14)
C10 C5 C11 107.60(16)
O1 C14 C13 122.3(2)
O1 C14 C11 121.32(18)
C13 C14 C11 116.33(17)
C14 C11 C5 114.22(17)
C14 C11 H11A 108.7
C5 C11 H11A 108.7
C14 C11 H11B 108.7
C5 C11 H11B 108.7
H11A C11 H11B 107.6
C12 C10 C5 111.88(14)
C12 C10 H10A 109.2
C5 C10 H10A 109.2
C12 C10 H10B 109.2
C5 C10 H10B 109.2
H10A C10 H10B 107.9
C6 C7 C8 107.77(17)
C6 C7 H7 126.1
C8 C7 H7 126.1
C1 C2 C3 107.47(19)
C1 C2 H2 126.3
C3 C2 H2 126.3
C10 C12 C13 112.17(19)
C10 C12 H12A 109.2
C13 C12 H12A 109.2
C10 C12 H12B 109.2
C13 C12 H12B 109.2
H12A C12 H12B 107.9
C9 C8 C7 108.13(18)
C9 C8 H8 125.9
C7 C8 H8 125.9
C2 C1 N1 107.8(2)
C2 C1 H1 126.1
N1 C1 H1 126.1
C4 C3 C2 108.03(18)
C4 C3 H3 126.0
C2 C3 H3 126.0
C14 C13 C12 113.55(18)
C14 C13 H13A 108.9
C12 C13 H13A 108.9
C14 C13 H13B 108.9
C12 C13 H13B 108.9
H13A C13 H13B 107.7
C7 C6 N2 107.81(19)
C7 C6 H6 126.1
N2 C6 H6 126.1

loop_
_geom_bond_atom_site_label_1
_geom_bond_atom_site_label_2
_geom_bond_distance
N1 C1 1.364(3)
N1 C4 1.371(2)
N1 H1A 0.885(19)
C9 N2 1.362(3)
C9 C8 1.365(2)
C9 C5 1.516(2)
C4 C3 1.374(2)
C4 C5 1.513(3)
O1 C14 1.220(2)
N2 C6 1.370(2)
N2 H2A 0.87(2)
C5 C10 1.543(3)
C5 C11 1.551(3)
C14 C13 1.490(3)
C14 C11 1.502(3)
C11 H11A 0.9700
C11 H11B 0.9700
C10 C12 1.512(3)
C10 H10A 0.9700
C10 H10B 0.9700
C7 C6 1.332(3)
C7 C8 1.408(3)
C7 H7 0.9300
C2 C1 1.361(3)
C2 C3 1.406(3)
C2 H2 0.9300
C12 C13 1.531(3)
C12 H12A 0.9700
C12 H12B 0.9700
C8 H8 0.9300
C1 H1 0.9300
C3 H3 0.9300
C13 H13A 0.9700
C13 H13B 0.9700
C6 H6 0.9300
